data_7243129
loop_
_publ_author_name
'Mylonas-Margaritis, Ioannis'
'Mayans, J\'ulia'
'Tong, Wenming'
'Farr\`as, Pau'
'Escuer, Albert'
'McArdle, Patrick'
'Papatriantafyllopoulou, Constantina'

_publ_section_title
;
 Synthesis and characterization of new coordination compounds by the use
 of 2-pyridinemethanol and di- or tricarboxylic acids
;
_journal_issue 32
_journal_name_full CrystEngComm
_journal_page_first 5489
_journal_page_last 5497
_journal_paper_doi 10.1039/D1CE00659B
_journal_volume 23
_journal_year 2021
_chemical_formula_sum 'C16 H16 Co0.67 N2 O6'
_chemical_formula_weight 371.59
_space_group_crystal_system orthorhombic
_space_group_IT_number 64
_space_group_name_Hall '-C 2ac 2'
_space_group_name_H-M_alt 'C m c e'
_atom_sites_solution_hydrogens mixed
_audit_creation_method SHELXL-2018/3
_audit_update_record
;
2021-03-27 deposited with the CCDC.	2021-06-30 downloaded from the CCDC.
;
_cell_angle_alpha 90
_cell_angle_beta 90
_cell_angle_gamma 90
_cell_formula_units_Z 12
_cell_length_a 20.5149(8)
_cell_length_b 16.0901(12)
_cell_length_c 15.5524(5)
_cell_measurement_reflns_used 2436
_cell_measurement_temperature 296.3(9)
_cell_measurement_theta_max 23.4360
_cell_measurement_theta_min 4.1280
_cell_volume 5133.6(5)
_computing_cell_refinement 'crysalispro 1.171.40.14e (rigaku od, 2018)'
_computing_data_collection 'crysalispro 1.171.40.14e (rigaku od, 2018)'
_computing_data_reduction 'crysalispro 1.171.40.14e (rigaku od, 2018)'
_computing_molecular_graphics 'ORTEX - P. McArdle, J.Appl.Cryst.,1995,28,65-65.'
_computing_publication_material 'Oscail - P. McArdle, J.Appl.Cryst.,2017,50,320-326.'
_computing_structure_refinement 'SHELXL-2018/3 (Sheldrick, 2018)'
_computing_structure_solution 'SHELXT 2018/2 (Sheldrick, 2018)'
_diffrn_ambient_temperature 296.3(9)
_diffrn_detector_area_resol_mean 16.1048
_diffrn_measured_fraction_theta_full 0.997
_diffrn_measured_fraction_theta_max 0.916
_diffrn_measurement_device_type 'xcalibur, sapphire3'
_diffrn_measurement_method '\w scans'
_diffrn_radiation_type MoK\a
_diffrn_radiation_wavelength 0.71073
_diffrn_reflns_av_R_equivalents 0.0682
_diffrn_reflns_av_unetI/netI 0.0703
_diffrn_reflns_Laue_measured_fraction_full 0.997
_diffrn_reflns_Laue_measured_fraction_max 0.916
_diffrn_reflns_limit_h_max 26
_diffrn_reflns_limit_h_min -27
_diffrn_reflns_limit_k_max 17
_diffrn_reflns_limit_k_min -20
_diffrn_reflns_limit_l_max 21
_diffrn_reflns_limit_l_min -14
_diffrn_reflns_number 17757
_diffrn_reflns_point_group_measured_fraction_full 0.997
_diffrn_reflns_point_group_measured_fraction_max 0.916
_diffrn_reflns_theta_full 25.242
_diffrn_reflns_theta_max 29.256
_diffrn_reflns_theta_min 3.475
_diffrn_source 'fine-focus sealed x-ray tube'
_exptl_absorpt_coefficient_mu 0.725
_exptl_absorpt_correction_T_max 1.00000
_exptl_absorpt_correction_T_min 0.82123
_exptl_absorpt_correction_type multi-scan
_exptl_absorpt_process_details
; 
crysalispro 1.171.40.14e (rigaku oxford diffraction, 2018) 
empirical absorption correction using spherical harmonics, 
 implemented in scale3 abspack scaling algorithm. 
;
_exptl_crystal_colour Colourless
_exptl_crystal_density_diffrn 1.442
_exptl_crystal_description Parallelepiped
_exptl_crystal_F_000 2304
_exptl_crystal_size_max 0.20
_exptl_crystal_size_mid 0.20
_exptl_crystal_size_min 0.20
_refine_diff_density_max 0.654
_refine_diff_density_min -0.388
_refine_diff_density_rms 0.070
_refine_ls_extinction_method none
_refine_ls_goodness_of_fit_ref 1.000
_refine_ls_hydrogen_treatment mixed
_refine_ls_matrix_type full
_refine_ls_number_parameters 188
_refine_ls_number_reflns 3286
_refine_ls_number_restraints 0
_refine_ls_restrained_S_all 1.000
_refine_ls_R_factor_all 0.1258
_refine_ls_R_factor_gt 0.0598
_refine_ls_shift/su_max 0.000
_refine_ls_shift/su_mean 0.000
_refine_ls_structure_factor_coef Fsqd
_refine_ls_weighting_details 'w=1/[\s^2^(Fo^2^)+(0.0679P)^2^+7.7560P] where P=(Fo^2^+2Fc^2^)/3'
_refine_ls_weighting_scheme calc
_refine_ls_wR_factor_gt 0.1331
_refine_ls_wR_factor_ref 0.1626
_reflns_Friedel_coverage 0.000
_reflns_number_gt 1858
_reflns_number_total 3286
_reflns_threshold_expression 'I > 2\s(I)'
_cod_data_source_file d1ce00659b2.cif
_cod_data_source_block i4732
_cod_depositor_comments 'Adding full bibliography for 7243129--7243133.cif.'
_cod_original_sg_symbol_Hall '-C 2bc 2'
_cod_original_sg_symbol_H-M 'C m c a'
_cod_database_code 7243129
_shelx_shelxl_version_number 2018/3
_shelx_space_group_comment
; 
The symmetry employed for this shelxl refinement is uniquely defined 
by the following loop, which should always be used as a source of 
symmetry information in preference to the above space-group names. 
They are only intended as comments. 
;
_shelx_estimated_absorpt_t_min 0.869
_shelx_estimated_absorpt_t_max 0.869

loop_
_space_group_symop_operation_xyz
'x, y, z'
'x, -y, -z'
'x, y+1/2, -z+1/2'
'x, -y+1/2, z+1/2'
'x+1/2, y+1/2, z'
'x+1/2, -y+1/2, -z'
'x+1/2, y+1, -z+1/2'
'x+1/2, -y+1, z+1/2'
'-x, -y, -z'
'-x, y, z'
'-x, -y-1/2, z-1/2'
'-x, y-1/2, -z-1/2'
'-x+1/2, -y+1/2, -z'
'-x+1/2, y+1/2, z'
'-x+1/2, -y, z-1/2'
'-x+1/2, y, -z-1/2'

loop_
_atom_site_label
_atom_site_type_symbol
_atom_site_fract_x
_atom_site_fract_y
_atom_site_fract_z
_atom_site_U_iso_or_equiv
_atom_site_adp_type
_atom_site_occupancy
_atom_site_site_symmetry_order
_atom_site_calc_flag
_atom_site_refinement_flags_posn
_atom_site_refinement_flags_adp
_atom_site_refinement_flags_occupancy
_atom_site_disorder_assembly
_atom_site_disorder_group
Co1 Co 0.31164(3) 0.500000 0.000000 0.0347(2) Uani 1 2 d S T P . .
O1 O 0.23516(11) 0.52245(16) 0.09337(15) 0.0398(6) Uani 1 1 d . . . . .
O2 O 0.38197(11) 0.53669(18) 0.08491(14) 0.0494(7) Uani 1 1 d . . . . .
O3 O 0.32561(11) 0.55856(19) 0.20520(15) 0.0530(8) Uani 1 1 d . . . . .
N1 N 0.29606(14) 0.38088(19) 0.05370(17) 0.0406(7) Uani 1 1 d . . . . .
O4 O 0.55369(14) 0.6087(3) 0.47552(19) 0.0862(13) Uani 1 1 d . . . . .
N2 N 0.500000 0.6611(4) 0.7543(4) 0.0736(16) Uani 1 2 d S T P A .
O5 O 0.5587(3) 0.6436(6) 0.6352(4) 0.097(3) Uani 0.5 1 d . . P A 1
C1 C 0.3328(2) 0.3131(3) 0.0404(2) 0.0561(11) Uani 1 1 d . . . . .
H1 H 0.368640 0.317424 0.004140 0.073 Uiso 1 1 calc R U . . .
C2 C 0.3198(3) 0.2377(3) 0.0778(3) 0.0705(14) Uani 1 1 d . . . . .
H2 H 0.346346 0.191986 0.067059 0.092 Uiso 1 1 calc R U . . .
C3 C 0.2677(3) 0.2310(3) 0.1307(3) 0.0775(15) Uani 1 1 d . . . . .
H3 H 0.258858 0.180945 0.158313 0.101 Uiso 1 1 calc R U . . .
C4 C 0.2283(2) 0.2981(3) 0.1433(3) 0.0623(12) Uani 1 1 d . . . . .
H4 H 0.191544 0.293530 0.177895 0.081 Uiso 1 1 calc R U . . .
C5 C 0.24330(17) 0.3729(2) 0.1044(2) 0.0420(9) Uani 1 1 d . . . . .
C6 C 0.20136(17) 0.4484(2) 0.1135(2) 0.0493(10) Uani 1 1 d . . . . .
H6A H 0.163912 0.443117 0.075859 0.064 Uiso 1 1 calc R U . . .
H6B H 0.185463 0.451646 0.172189 0.064 Uiso 1 1 calc R U . . .
C7 C 0.37731(15) 0.5528(2) 0.1640(2) 0.0397(9) Uani 1 1 d . . . . .
C8 C 0.44133(15) 0.5639(2) 0.2111(2) 0.0363(8) Uani 1 1 d . . . . .
C9 C 0.500000 0.5567(3) 0.1683(3) 0.0370(11) Uani 1 2 d S T P . .
H9 H 0.500000 0.546789 0.109436 0.048 Uiso 1 2 calc R U P . .
C10 C 0.44153(16) 0.5780(2) 0.2993(2) 0.0397(8) Uani 1 1 d . . . . .
H10 H 0.402287 0.582319 0.328904 0.052 Uiso 1 1 calc R U . . .
C11 C 0.500000 0.5857(4) 0.3433(3) 0.0443(13) Uani 1 2 d S T P . .
C12 C 0.500000 0.6020(4) 0.4381(3) 0.0561(16) Uani 1 2 d S T P . .
C13 C 0.500000 0.6436(7) 0.6713(6) 0.118(3) Uani 1 2 d S T P . .
C14 C 0.5581(4) 0.6686(6) 0.8007(5) 0.169(4) Uani 1 1 d . . . . .
H14A H 0.592347 0.639691 0.771065 0.220 Uiso 1 1 calc R U . A .
H14B H 0.552506 0.645011 0.856904 0.220 Uiso 1 1 calc R U . . .
H14C H 0.569414 0.726286 0.805984 0.220 Uiso 1 1 calc R U . . .
H1O3 H 0.261(2) 0.530(3) 0.135(3) 0.068(14) Uiso 1 1 d . . . . .
H1O4 H 0.553(4) 0.611(6) 0.531(6) 0.070 Uiso 0.5 1 d . U P . .

loop_
_atom_site_aniso_label
_atom_site_aniso_U_11
_atom_site_aniso_U_22
_atom_site_aniso_U_33
_atom_site_aniso_U_23
_atom_site_aniso_U_13
_atom_site_aniso_U_12
Co1 0.0270(3) 0.0466(4) 0.0303(3) -0.0020(3) 0.000 0.000
O1 0.0351(13) 0.0467(18) 0.0377(13) -0.0037(11) 0.0015(11) 0.0005(11)
O2 0.0342(13) 0.081(2) 0.0330(13) -0.0105(13) -0.0009(10) -0.0045(12)
O3 0.0321(13) 0.087(2) 0.0402(13) -0.0120(14) 0.0030(10) -0.0002(13)
N1 0.0460(17) 0.0417(19) 0.0341(15) -0.0038(14) -0.0054(12) 0.0080(14)
O4 0.0432(16) 0.175(4) 0.0409(15) -0.028(2) -0.0057(13) -0.0034(19)
N2 0.059(3) 0.096(5) 0.066(3) -0.029(3) 0.000 0.000
O5 0.050(4) 0.182(9) 0.060(4) -0.027(5) 0.012(3) 0.015(4)
C1 0.061(3) 0.063(3) 0.044(2) -0.004(2) -0.0143(19) 0.012(2)
C2 0.102(4) 0.048(3) 0.061(3) -0.008(2) -0.032(3) 0.021(3)
C3 0.123(5) 0.049(3) 0.060(3) 0.002(2) -0.016(3) -0.011(3)
C4 0.080(3) 0.057(3) 0.051(2) -0.001(2) 0.004(2) -0.020(2)
C5 0.046(2) 0.045(2) 0.0346(17) -0.0057(17) -0.0037(15) -0.0127(17)
C6 0.040(2) 0.055(3) 0.053(2) -0.007(2) 0.0116(16) -0.0083(18)
C7 0.0311(18) 0.051(3) 0.0372(18) -0.0046(18) -0.0019(14) -0.0012(15)
C8 0.0333(17) 0.043(2) 0.0325(16) -0.0051(16) -0.0010(13) -0.0013(15)
C9 0.035(2) 0.045(3) 0.030(2) -0.004(2) 0.000 0.000
C10 0.0338(17) 0.051(2) 0.0339(17) -0.0059(16) 0.0044(14) 0.0006(16)
C11 0.034(3) 0.067(4) 0.032(2) -0.007(2) 0.000 0.000
C12 0.046(3) 0.087(5) 0.036(3) -0.009(3) 0.000 0.000
C13 0.121(8) 0.155(10) 0.077(6) -0.019(6) 0.000 0.000
C14 0.157(7) 0.165(9) 0.185(8) -0.026(7) -0.079(6) -0.019(6)

loop_
_atom_type_symbol
_atom_type_description
_atom_type_scat_dispersion_real
_atom_type_scat_dispersion_imag
_atom_type_scat_source
C C 0.0033 0.0016 'International Tables Vol C Tables 4.2.6.8 and 6.1.1.4'
H H 0.0000 0.0000 'International Tables Vol C Tables 4.2.6.8 and 6.1.1.4'
N N 0.0061 0.0033 'International Tables Vol C Tables 4.2.6.8 and 6.1.1.4'
O O 0.0106 0.0060 'International Tables Vol C Tables 4.2.6.8 and 6.1.1.4'
Co Co 0.3494 0.9721 'International Tables Vol C Tables 4.2.6.8 and 6.1.1.4'

loop_
_geom_angle_atom_site_label_1
_geom_angle_atom_site_label_2
_geom_angle_atom_site_label_3
_geom_angle
_geom_angle_site_symmetry_1
_geom_angle_site_symmetry_3
_geom_angle_publ_flag
O2 Co1 O2 90.15(13) . 2_565 ?
O2 Co1 N1 96.50(11) . . ?
O2 Co1 N1 95.75(11) 2_565 . ?
O2 Co1 N1 95.75(11) . 2_565 ?
O2 Co1 N1 96.50(11) 2_565 2_565 ?
N1 Co1 N1 162.62(16) . 2_565 ?
O2 Co1 O1 91.72(9) . . ?
O2 Co1 O1 172.79(10) 2_565 . ?
N1 Co1 O1 77.12(10) . . ?
N1 Co1 O1 90.24(10) 2_565 . ?
O2 Co1 O1 172.79(10) . 2_565 ?
O2 Co1 O1 91.72(9) 2_565 2_565 ?
N1 Co1 O1 90.24(10) . 2_565 ?
N1 Co1 O1 77.12(10) 2_565 2_565 ?
O1 Co1 O1 87.29(13) . 2_565 ?
C6 O1 Co1 111.3(2) . . ?
C6 O1 H1O3 105(3) . . ?
Co1 O1 H1O3 95(3) . . ?
C7 O2 Co1 129.5(2) . . ?
C1 N1 C5 117.7(4) . . ?
C1 N1 Co1 126.2(3) . . ?
C5 N1 Co1 116.1(2) . . ?
C12 O4 H1O4 117(5) . . ?
C13 N2 C14 121.5(4) . 10_655 ?
C13 N2 C14 121.5(4) . . ?
C14 N2 C14 116.9(8) 10_655 . ?
N1 C1 C2 123.0(4) . . ?
N1 C1 H1 118.5 . . ?
C2 C1 H1 118.5 . . ?
C3 C2 C1 118.8(4) . . ?
C3 C2 H2 120.6 . . ?
C1 C2 H2 120.6 . . ?
C2 C3 C4 119.5(5) . . ?
C2 C3 H3 120.3 . . ?
C4 C3 H3 120.3 . . ?
C3 C4 C5 119.7(4) . . ?
C3 C4 H4 120.1 . . ?
C5 C4 H4 120.1 . . ?
N1 C5 C4 121.2(4) . . ?
N1 C5 C6 116.2(3) . . ?
C4 C5 C6 122.5(4) . . ?
O1 C6 C5 112.4(3) . . ?
O1 C6 H6A 109.1 . . ?
C5 C6 H6A 109.1 . . ?
O1 C6 H6B 109.1 . . ?
C5 C6 H6B 109.1 . . ?
H6A C6 H6B 107.9 . . ?
O3 C7 O2 125.7(3) . . ?
O3 C7 C8 118.8(3) . . ?
O2 C7 C8 115.5(3) . . ?
C9 C8 C10 119.1(3) . . ?
C9 C8 C7 120.9(3) . . ?
C10 C8 C7 119.9(3) . . ?
C8 C9 C8 121.4(4) 10_655 . ?
C8 C9 H9 119.3 10_655 . ?
C8 C9 H9 119.3 . . ?
C11 C10 C8 120.3(3) . . ?
C11 C10 H10 119.9 . . ?
C8 C10 H10 119.9 . . ?
C10 C11 C10 119.8(4) . 10_655 ?
C10 C11 C12 120.1(2) . . ?
C10 C11 C12 120.1(2) 10_655 . ?
O4 C12 O4 123.5(5) 10_655 . ?
O4 C12 C11 118.3(2) 10_655 . ?
O4 C12 C11 118.3(2) . . ?
N2 C13 O5 114.4(5) . 10_655 ?
N2 C13 O5 114.4(5) . . ?
O5 C13 O5 130.0(9) 10_655 . ?
N2 C14 H14A 109.5 . . ?
N2 C14 H14B 109.5 . . ?
H14A C14 H14B 109.5 . . ?
N2 C14 H14C 109.5 . . ?
H14A C14 H14C 109.5 . . ?
H14B C14 H14C 109.5 . . ?

loop_
_geom_bond_atom_site_label_1
_geom_bond_atom_site_label_2
_geom_bond_distance
_geom_bond_site_symmetry_2
_geom_bond_publ_flag
Co1 O2 2.043(2) . ?
Co1 O2 2.043(2) 2_565 ?
Co1 N1 2.115(3) . ?
Co1 N1 2.115(3) 2_565 ?
Co1 O1 2.168(2) . ?
Co1 O1 2.168(2) 2_565 ?
O1 C6 1.414(4) . ?
O1 H1O3 0.84(4) . ?
O2 C7 1.261(4) . ?
O3 C7 1.243(4) . ?
N1 C1 1.341(5) . ?
N1 C5 1.345(4) . ?
O4 C12 1.251(4) . ?
O4 H1O4 0.86(9) . ?
N2 C13 1.321(9) . ?
N2 C14 1.399(7) 10_655 ?
N2 C14 1.400(7) . ?
O5 C13 1.328(6) . ?
C1 C2 1.372(6) . ?
C1 H1 0.9300 . ?
C2 C3 1.353(7) . ?
C2 H2 0.9300 . ?
C3 C4 1.362(7) . ?
C3 H3 0.9300 . ?
C4 C5 1.383(5) . ?
C4 H4 0.9300 . ?
C5 C6 1.495(5) . ?
C6 H6A 0.9700 . ?
C6 H6B 0.9700 . ?
C7 C8 1.514(4) . ?
C8 C9 1.380(4) . ?
C8 C10 1.390(4) . ?
C9 H9 0.9300 . ?
C10 C11 1.386(4) . ?
C10 H10 0.9300 . ?
C11 C12 1.497(7) . ?
C14 H14A 0.9600 . ?
C14 H14B 0.9600 . ?
C14 H14C 0.9600 . ?

loop_
_geom_torsion_atom_site_label_1
_geom_torsion_atom_site_label_2
_geom_torsion_atom_site_label_3
_geom_torsion_atom_site_label_4
_geom_torsion
_geom_torsion_site_symmetry_1
_geom_torsion_site_symmetry_2
_geom_torsion_site_symmetry_3
_geom_torsion_site_symmetry_4
_geom_torsion_publ_flag
C5 N1 C1 C2 -1.9(5) . . . . ?
Co1 N1 C1 C2 179.7(3) . . . . ?
N1 C1 C2 C3 -0.1(6) . . . . ?
C1 C2 C3 C4 2.2(7) . . . . ?
C2 C3 C4 C5 -2.3(7) . . . . ?
C1 N1 C5 C4 1.7(5) . . . . ?
Co1 N1 C5 C4 -179.7(3) . . . . ?
C1 N1 C5 C6 -176.5(3) . . . . ?
Co1 N1 C5 C6 2.1(4) . . . . ?
C3 C4 C5 N1 0.3(6) . . . . ?
C3 C4 C5 C6 178.4(4) . . . . ?
Co1 O1 C6 C5 28.9(4) . . . . ?
N1 C5 C6 O1 -21.2(4) . . . . ?
C4 C5 C6 O1 160.6(3) . . . . ?
Co1 O2 C7 O3 -8.8(6) . . . . ?
Co1 O2 C7 C8 169.8(2) . . . . ?
O3 C7 C8 C9 178.9(4) . . . . ?
O2 C7 C8 C9 0.2(5) . . . . ?
O3 C7 C8 C10 1.7(5) . . . . ?
O2 C7 C8 C10 -177.0(4) . . . . ?
C10 C8 C9 C8 -0.6(7) . . . 10_655 ?
C7 C8 C9 C8 -177.8(3) . . . 10_655 ?
C9 C8 C10 C11 0.8(6) . . . . ?
C7 C8 C10 C11 178.0(4) . . . . ?
C8 C10 C11 C10 -0.9(8) . . . 10_655 ?
C8 C10 C11 C12 179.2(5) . . . . ?
C10 C11 C12 O4 -0.3(9) . . . 10_655 ?
C10 C11 C12 O4 179.8(5) 10_655 . . 10_655 ?
C10 C11 C12 O4 -179.8(5) . . . . ?
C10 C11 C12 O4 0.3(9) 10_655 . . . ?
C14 N2 C13 O5 7.4(14) 10_655 . . 10_655 ?
C14 N2 C13 O5 -176.1(8) . . . 10_655 ?
C14 N2 C13 O5 176.1(8) 10_655 . . . ?
C14 N2 C13 O5 -7.4(14) . . . . ?
